data_7219311
loop_
_publ_author_name
'Wahl, Helene'
'Haynes, Delia A.'
'le Roex, Tanya'

_publ_section_title
;
 A highly selective host based on the pamoate ion
;
_journal_issue 7
_journal_name_full CrystEngComm
_journal_page_first 1549
_journal_paper_doi 10.1039/C4CE02346C
_journal_volume 17
_journal_year 2015
_chemical_formula_moiety 'C23 H14 O6, 2(C11 H10 N), 0.881(C N), 0.882(C H O), 0.118(O),0'
_chemical_formula_sum 'C47.65 H40.17 N2.88 O7'
_chemical_formula_weight 765.07
_chemical_name_common '4-phenylpyridinium pamoate DMF solvate'
_chemical_name_systematic
; 
 ? 
;
_space_group_crystal_system monoclinic
_space_group_IT_number 15
_space_group_name_Hall '-C 2yc'
_space_group_name_H-M_alt 'C 1 2/c 1'
_symmetry_space_group_name_Hall '-C 2yc'
_symmetry_space_group_name_H-M 'C 1 2/c 1'
_atom_sites_solution_hydrogens geom
_atom_sites_solution_primary direct
_atom_sites_solution_secondary difmap
_audit_creation_method SHELXL-2014/7
_audit_update_record
;
2014-11-26 deposited with the CCDC.
2015-01-02 downloaded from the CCDC.
;
_cell_angle_alpha 90.00
_cell_angle_beta 119.512(3)
_cell_angle_gamma 90.00
_cell_formula_units_Z 4
_cell_length_a 27.355(7)
_cell_length_b 10.464(3)
_cell_length_c 15.401(4)
_cell_measurement_reflns_used 2578
_cell_measurement_temperature 101(2)
_cell_measurement_theta_max 26.315
_cell_measurement_theta_min 2.356
_cell_volume 3836.4(18)
_computing_cell_refinement 'Bruker SAINT'
_computing_data_collection 'Bruker APEX2'
_computing_data_reduction 'Bruker SAINT'
_computing_molecular_graphics 'X-seed (Barbour, 2001; Atwood & Barbour, 2003)'
_computing_publication_material 'X-seed (Barbour, 2001; Atwood & Barbour, 2003)'
_computing_structure_refinement 'SHELXL-2014/7 (Sheldrick, 2014)'
_computing_structure_solution 'SHELXS-2013 (Sheldrick, 2013)'
_diffrn_ambient_temperature 101(2)
_diffrn_measured_fraction_theta_full 0.992
_diffrn_measured_fraction_theta_max 0.992
_diffrn_measurement_device_type 'Bruker SMART APEX'
_diffrn_measurement_method '\w and \f scans'
_diffrn_radiation_monochromator graphite
_diffrn_radiation_source 'fine-focus sealed tube'
_diffrn_radiation_type MoK\a
_diffrn_radiation_wavelength 0.71073
_diffrn_reflns_av_R_equivalents 0.0385
_diffrn_reflns_av_sigmaI/netI 0.0519
_diffrn_reflns_limit_h_max 34
_diffrn_reflns_limit_h_min -13
_diffrn_reflns_limit_k_max 13
_diffrn_reflns_limit_k_min -13
_diffrn_reflns_limit_l_max 17
_diffrn_reflns_limit_l_min -19
_diffrn_reflns_number 9837
_diffrn_reflns_theta_full 26.44
_diffrn_reflns_theta_max 26.44
_diffrn_reflns_theta_min 2.36
_exptl_absorpt_coefficient_mu 0.089
_exptl_absorpt_correction_T_max 0.9751
_exptl_absorpt_correction_T_min 0.9214
_exptl_absorpt_correction_type multi-scan
_exptl_absorpt_process_details 'symmetry-related measurements'
_exptl_crystal_colour colourless
_exptl_crystal_density_diffrn 1.326
_exptl_crystal_density_method 'not measured'
_exptl_crystal_description shard
_exptl_crystal_F_000 1611
_exptl_crystal_size_max 0.93
_exptl_crystal_size_mid 0.84
_exptl_crystal_size_min 0.28
_refine_diff_density_max 0.557
_refine_diff_density_min -0.477
_refine_diff_density_rms 0.056
_refine_ls_extinction_method none
_refine_ls_goodness_of_fit_ref 1.061
_refine_ls_hydrogen_treatment mixed
_refine_ls_matrix_type full
_refine_ls_number_parameters 292
_refine_ls_number_reflns 3918
_refine_ls_number_restraints 0
_refine_ls_restrained_S_all 1.061
_refine_ls_R_factor_all 0.0927
_refine_ls_R_factor_gt 0.0667
_refine_ls_shift/su_max 0.381
_refine_ls_shift/su_mean 0.002
_refine_ls_structure_factor_coef Fsqd
_refine_ls_weighting_details 'calc w=1/[\s^2^(Fo^2^)+(0.0558P)^2^+10.0257P] where P=(Fo^2^+2Fc^2^)/3'
_refine_ls_weighting_scheme calc
_refine_ls_wR_factor_gt 0.1588
_refine_ls_wR_factor_ref 0.1716
_reflns_number_gt 2815
_reflns_number_total 3918
_reflns_threshold_expression >2sigma(I)
_cod_data_source_file c4ce02346c2.cif
_cod_data_source_block 1DMF
_cod_depositor_comments 'Adding full bibliography for 7219307--7219313.cif.'
_cod_original_cell_volume 3836.5(17)
_cod_database_code 7219311
_shelx_space_group_comment
;
The symmetry employed for this shelxl refinement is uniquely defined
by the following loop, which should always be used as a source of
symmetry information in preference to the above space-group names.
They are only intended as comments.
;

loop_
_symmetry_equiv_pos_as_xyz
'x, y, z'
'-x, y, -z+1/2'
'x+1/2, y+1/2, z'
'-x+1/2, y+1/2, -z+1/2'
'-x, -y, -z'
'x, -y, z-1/2'
'-x+1/2, -y+1/2, -z'
'x+1/2, -y+1/2, z-1/2'

loop_
_atom_site_label
_atom_site_type_symbol
_atom_site_fract_x
_atom_site_fract_y
_atom_site_fract_z
_atom_site_U_iso_or_equiv
_atom_site_adp_type
_atom_site_occupancy
_atom_site_symmetry_multiplicity
_atom_site_calc_flag
_atom_site_refinement_flags
_atom_site_disorder_assembly
_atom_site_disorder_group
O1 O 0.23699(8) 0.67328(19) 0.86049(15) 0.0308(5) Uani 1 1 d . . .
N1 N 0.25662(9) 0.5739(2) 0.68273(17) 0.0281(5) Uani 1 1 d . . .
C1 C 0.19627(11) 0.5997(3) 0.8198(2) 0.0261(6) Uani 1 1 d . . .
O2 O 0.19120(8) 0.51292(19) 0.75657(14) 0.0298(5) Uani 1 1 d . . .
N2 N 0.5000 0.5123(4) 0.2500 0.0521(13) Uani 0.881(6) 2 d SP . .
C2 C 0.14947(10) 0.6078(3) 0.8452(2) 0.0247(6) Uani 1 1 d . . .
O3 O 0.08999(8) 0.46405(19) 0.71178(14) 0.0297(5) Uani 1 1 d . . .
C3 C 0.09751(10) 0.5413(3) 0.78874(19) 0.0241(6) Uani 1 1 d . . .
O4 O 0.4129(2) 0.5106(6) 0.2551(4) 0.0566(17) Uani 0.441(3) 1 d P A -1
C5 C 0.06326(11) 0.6246(3) 0.8957(2) 0.0248(6) Uani 1 1 d . . .
C6 C 0.02314(11) 0.6326(3) 0.9292(2) 0.0287(6) Uani 1 1 d . . .
H6 H -0.0120 0.5906 0.8926 0.034 Uiso 1 1 calc R . .
C7 C 0.03463(12) 0.7000(3) 1.0133(2) 0.0362(7) Uani 1 1 d . . .
H7 H 0.0071 0.7041 1.0339 0.043 Uiso 1 1 calc R . .
C8 C 0.08641(13) 0.7634(3) 1.0703(2) 0.0420(8) Uani 1 1 d . . .
H8 H 0.0936 0.8100 1.1284 0.050 Uiso 1 1 calc R . .
C9 C 0.12599(12) 0.7571(3) 1.0412(2) 0.0364(7) Uani 1 1 d . . .
H9 H 0.1610 0.7992 1.0797 0.044 Uiso 1 1 calc R . .
C10 C 0.11585(11) 0.6887(3) 0.9544(2) 0.0282(6) Uani 1 1 d . . .
C11 C 0.15738(11) 0.6800(3) 0.9254(2) 0.0269(6) Uani 1 1 d . . .
H11 H 0.1917 0.7253 0.9624 0.032 Uiso 1 1 calc R . .
C12 C 0.0000 0.4756(4) 0.7500 0.0262(8) Uani 1 2 d S . .
H12A H 0.0053 0.4195 0.7035 0.031 Uiso 0.50 1 calc PR . .
H12B H -0.0053 0.4195 0.7965 0.031 Uiso 0.50 1 calc PR . .
H1N H 0.2321(13) 0.551(3) 0.716(2) 0.045(9) Uiso 1 1 d . . .
H3O H 0.1243(16) 0.461(4) 0.710(3) 0.056(11) Uiso 1 1 d . . .
C13 C 0.26327(14) 0.4863(3) 0.6258(2) 0.0410(8) Uani 1 1 d . . .
H13 H 0.2496 0.4020 0.6225 0.049 Uiso 1 1 calc R . .
C14 C 0.28965(13) 0.5165(3) 0.5720(2) 0.0378(7) Uani 1 1 d . . .
H14 H 0.2936 0.4535 0.5315 0.045 Uiso 1 1 calc R . .
C15 C 0.31047(11) 0.6389(3) 0.5767(2) 0.0262(6) Uani 1 1 d . . .
C16 C 0.33752(11) 0.6741(3) 0.5164(2) 0.0286(6) Uani 1 1 d . . .
C17 C 0.33483(19) 0.5921(4) 0.4426(3) 0.0663(13) Uani 1 1 d . . .
H17 H 0.3158 0.5127 0.4312 0.080 Uiso 1 1 calc R . .
C18 C 0.35942(19) 0.6246(4) 0.3854(3) 0.0659(13) Uani 1 1 d . . .
H18 H 0.3575 0.5674 0.3360 0.079 Uiso 1 1 calc R . .
C19 C 0.38662(12) 0.7402(3) 0.4006(2) 0.0347(7) Uani 1 1 d . . .
H19 H 0.4050 0.7611 0.3639 0.042 Uiso 1 1 calc R . .
C20 C 0.38704(12) 0.8247(3) 0.4689(2) 0.0341(7) Uani 1 1 d . . .
H20 H 0.4040 0.9062 0.4768 0.041 Uiso 1 1 calc R . .
C21 C 0.36280(12) 0.7920(3) 0.5264(2) 0.0312(6) Uani 1 1 d . . .
H21 H 0.3635 0.8515 0.5736 0.037 Uiso 1 1 calc R . .
C22 C 0.30243(13) 0.7266(3) 0.6362(2) 0.0378(7) Uani 1 1 d . . .
H22 H 0.3157 0.8116 0.6412 0.045 Uiso 1 1 calc R . .
C23 C 0.27553(13) 0.6921(3) 0.6880(2) 0.0346(7) Uani 1 1 d . . .
H23 H 0.2704 0.7537 0.7282 0.042 Uiso 1 1 calc R . .
C24 C 0.5369(10) 0.5670(18) 0.2346(19) 0.079(8) Uani 0.441(3) 1 d P A -1
H24A H 0.5292 0.5480 0.1667 0.118 Uiso 0.441(3) 1 calc PR A -1
H24B H 0.5743 0.5353 0.2827 0.118 Uiso 0.441(3) 1 calc PR A -1
H24C H 0.5353 0.6596 0.2425 0.118 Uiso 0.441(3) 1 calc PR A -1
C4 C 0.05414(10) 0.5518(3) 0.8108(2) 0.0237(6) Uani 1 1 d . . .
C25 C 0.4521(9) 0.560(2) 0.245(2) 0.081(8) Uani 0.441(3) 1 d P A -1
H25 H 0.4471 0.6488 0.2304 0.097 Uiso 0.441(3) 1 calc PR A -1
C26 C 0.5000 0.3723(8) 0.2500 0.144(5) Uani 0.881(6) 2 d SP A .
H26A H 0.5105 0.3411 0.3170 0.216 Uiso 0.441(3) 1 calc PR . .
H26B H 0.5271 0.3411 0.2307 0.216 Uiso 0.441(3) 1 calc PR . .
H26C H 0.4624 0.3411 0.2023 0.216 Uiso 0.441(3) 1 calc PR . .
O5 O 0.5220(10) 0.488(2) 0.3753(18) 0.013(6) Uiso 0.059(3) 1 d P A 2

loop_
_atom_site_aniso_label
_atom_site_aniso_U_11
_atom_site_aniso_U_22
_atom_site_aniso_U_33
_atom_site_aniso_U_23
_atom_site_aniso_U_13
_atom_site_aniso_U_12
O1 0.0230(10) 0.0367(11) 0.0378(11) 0.0016(9) 0.0188(9) -0.0035(8)
N1 0.0248(11) 0.0338(13) 0.0292(12) 0.0024(10) 0.0160(10) 0.0024(10)
C1 0.0242(13) 0.0276(15) 0.0302(15) 0.0102(12) 0.0162(12) 0.0053(11)
O2 0.0283(10) 0.0303(11) 0.0390(11) 0.0030(9) 0.0230(9) 0.0025(8)
N2 0.058(3) 0.027(2) 0.064(3) 0.000 0.025(3) 0.000
C2 0.0213(13) 0.0247(14) 0.0301(14) 0.0086(11) 0.0142(11) 0.0044(10)
O3 0.0261(10) 0.0323(11) 0.0362(11) -0.0045(9) 0.0196(9) 0.0004(8)
C3 0.0227(13) 0.0233(13) 0.0275(14) 0.0050(11) 0.0133(11) 0.0036(10)
O4 0.043(3) 0.082(4) 0.050(3) -0.012(3) 0.027(3) -0.004(3)
C5 0.0231(13) 0.0267(14) 0.0268(14) 0.0049(11) 0.0142(11) 0.0025(11)
C6 0.0187(13) 0.0381(16) 0.0296(14) 0.0008(12) 0.0121(11) -0.0008(11)
C7 0.0264(14) 0.054(2) 0.0366(16) -0.0082(15) 0.0222(13) -0.0052(14)
C8 0.0353(17) 0.055(2) 0.0417(18) -0.0171(16) 0.0238(15) -0.0100(15)
C9 0.0269(15) 0.0431(18) 0.0412(17) -0.0116(14) 0.0184(13) -0.0102(13)
C10 0.0250(13) 0.0296(15) 0.0323(15) 0.0022(12) 0.0158(12) -0.0016(11)
C11 0.0209(13) 0.0284(14) 0.0326(14) 0.0016(12) 0.0141(11) -0.0016(11)
C12 0.0234(18) 0.027(2) 0.032(2) 0.000 0.0162(17) 0.000
C13 0.0539(19) 0.0318(16) 0.053(2) -0.0060(15) 0.0384(17) -0.0107(15)
C14 0.0506(18) 0.0295(16) 0.0506(19) -0.0072(14) 0.0382(16) -0.0054(14)
C15 0.0227(13) 0.0266(14) 0.0318(14) -0.0020(11) 0.0155(12) -0.0002(11)
C16 0.0283(14) 0.0281(15) 0.0352(15) -0.0034(12) 0.0199(12) -0.0024(12)
C17 0.108(3) 0.039(2) 0.102(3) -0.029(2) 0.091(3) -0.032(2)
C18 0.101(3) 0.053(2) 0.090(3) -0.034(2) 0.083(3) -0.033(2)
C19 0.0325(15) 0.0399(17) 0.0422(17) -0.0008(14) 0.0264(14) -0.0053(13)
C20 0.0354(16) 0.0319(16) 0.0386(16) -0.0026(13) 0.0210(14) -0.0082(13)
C21 0.0348(15) 0.0289(15) 0.0358(16) -0.0080(12) 0.0218(13) -0.0056(12)
C22 0.0504(19) 0.0290(16) 0.0479(18) -0.0105(14) 0.0350(16) -0.0099(14)
C23 0.0419(17) 0.0326(16) 0.0395(17) -0.0035(13) 0.0278(14) 0.0009(13)
C24 0.15(2) 0.041(9) 0.102(13) 0.021(9) 0.102(14) 0.023(10)
C4 0.0205(12) 0.0243(14) 0.0281(14) 0.0071(11) 0.0133(11) 0.0050(10)
C25 0.065(8) 0.088(15) 0.115(15) 0.064(12) 0.064(9) 0.055(9)
C26 0.119(8) 0.057(5) 0.277(17) 0.000 0.114(11) 0.000

loop_
_atom_type_symbol
_atom_type_description
_atom_type_scat_dispersion_real
_atom_type_scat_dispersion_imag
_atom_type_scat_source
C C 0.0033 0.0016 'International Tables Vol C Tables 4.2.6.8 and 6.1.1.4'
H H 0.0000 0.0000 'International Tables Vol C Tables 4.2.6.8 and 6.1.1.4'
N N 0.0061 0.0033 'International Tables Vol C Tables 4.2.6.8 and 6.1.1.4'
O O 0.0106 0.0060 'International Tables Vol C Tables 4.2.6.8 and 6.1.1.4'

loop_
_geom_angle_atom_site_label_1
_geom_angle_atom_site_label_2
_geom_angle_atom_site_label_3
_geom_angle
_geom_angle_site_symmetry_1
_geom_angle_site_symmetry_3
C23 N1 C13 120.2(2) . .
C23 N1 H1N 120.1(18) . .
C13 N1 H1N 119.3(19) . .
O1 C1 O2 123.7(2) . .
O1 C1 C2 119.9(3) . .
O2 C1 C2 116.4(2) . .
C24 N2 C24 127(2) . 2_655
C24 N2 C25 130.3(8) . .
C24 N2 C25 13(2) 2_655 .
C24 N2 C25 13(2) . 2_655
C24 N2 C25 130.3(8) 2_655 2_655
C25 N2 C25 137(2) . 2_655
C24 N2 C26 116.6(10) . .
C24 N2 C26 116.6(10) 2_655 .
C25 N2 C26 111.4(11) . .
C25 N2 C26 111.4(11) 2_655 .
C24 N2 O5 74.4(14) . 2_655
C24 N2 O5 113.5(14) 2_655 2_655
C25 N2 O5 101.0(14) . 2_655
C25 N2 O5 85.1(14) 2_655 2_655
C26 N2 O5 81.6(9) . 2_655
C24 N2 O5 113.5(14) . .
C24 N2 O5 74.4(14) 2_655 .
C25 N2 O5 85.1(14) . .
C25 N2 O5 101.0(14) 2_655 .
C26 N2 O5 81.6(9) . .
O5 N2 O5 163.2(17) 2_655 .
C11 C2 C3 119.0(2) . .
C11 C2 C1 119.0(2) . .
C3 C2 C1 122.0(2) . .
C3 O3 H3O 108(2) . .
O3 C3 C4 118.5(2) . .
O3 C3 C2 119.7(2) . .
C4 C3 C2 121.7(2) . .
C4 C5 C6 123.0(2) . .
C4 C5 C10 119.8(2) . .
C6 C5 C10 117.1(2) . .
C7 C6 C5 120.9(3) . .
C7 C6 H6 119.5 . .
C5 C6 H6 119.5 . .
C6 C7 C8 121.5(3) . .
C6 C7 H7 119.2 . .
C8 C7 H7 119.2 . .
C9 C8 C7 119.3(3) . .
C9 C8 H8 120.4 . .
C7 C8 H8 120.4 . .
C8 C9 C10 121.1(3) . .
C8 C9 H9 119.4 . .
C10 C9 H9 119.4 . .
C11 C10 C9 121.1(3) . .
C11 C10 C5 118.9(3) . .
C9 C10 C5 120.0(2) . .
C2 C11 C10 121.7(3) . .
C2 C11 H11 119.1 . .
C10 C11 H11 119.1 . .
C4 C12 C4 117.2(3) 2_556 .
C4 C12 H12A 108.0 2_556 .
C4 C12 H12A 108.0 . .
C4 C12 H12B 108.0 2_556 .
C4 C12 H12B 108.0 . .
H12A C12 H12B 107.2 . .
N1 C13 C14 121.1(3) . .
N1 C13 H13 119.5 . .
C14 C13 H13 119.5 . .
C13 C14 C15 120.2(3) . .
C13 C14 H14 119.9 . .
C15 C14 H14 119.9 . .
C14 C15 C22 116.7(3) . .
C14 C15 C16 120.8(2) . .
C22 C15 C16 122.4(3) . .
C21 C16 C17 117.4(3) . .
C21 C16 C15 121.6(2) . .
C17 C16 C15 120.8(3) . .
C18 C17 C16 121.2(3) . .
C18 C17 H17 119.4 . .
C16 C17 H17 119.4 . .
C19 C18 C17 119.8(3) . .
C19 C18 H18 120.1 . .
C17 C18 H18 120.1 . .
C20 C19 C18 119.8(3) . .
C20 C19 H19 120.1 . .
C18 C19 H19 120.1 . .
C19 C20 C21 120.3(3) . .
C19 C20 H20 119.8 . .
C21 C20 H20 119.8 . .
C16 C21 C20 121.3(3) . .
C16 C21 H21 119.4 . .
C20 C21 H21 119.4 . .
C23 C22 C15 120.9(3) . .
C23 C22 H22 119.5 . .
C15 C22 H22 119.5 . .
N1 C23 C22 120.9(3) . .
N1 C23 H23 119.6 . .
C22 C23 H23 119.6 . .
N2 C24 H24A 109.5 . .
N2 C24 H24B 109.5 . .
N2 C24 H24C 109.5 . .
C3 C4 C5 118.8(2) . .
C3 C4 C12 119.7(2) . .
C5 C4 C12 121.3(2) . .
O4 C25 N2 133.6(17) . .
O4 C25 H25 113.2 . .
N2 C25 H25 113.2 . .
N2 C26 H26A 110.1 . .
N2 C26 H26B 110.1 . .
H26A C26 H26B 108.8 . .
N2 C26 H26C 110.1 . .
H26A C26 H26C 108.8 . .
H26B C26 H26C 108.8 . .

loop_
_geom_bond_atom_site_label_1
_geom_bond_atom_site_label_2
_geom_bond_distance
_geom_bond_site_symmetry_2
O1 C1 1.240(3) .
N1 C23 1.328(4) .
N1 C13 1.341(4) .
N1 H1N 1.05(3) .
C1 O2 1.288(3) .
C1 C2 1.514(3) .
N2 C24 1.28(2) .
N2 C24 1.28(2) 2_655
N2 C25 1.367(19) .
N2 C25 1.367(19) 2_655
N2 C26 1.464(10) .
N2 O5 1.73(2) 2_655
N2 O5 1.73(2) .
C2 C11 1.371(4) .
C2 C3 1.430(4) .
O3 C3 1.364(3) .
O3 H3O 0.95(4) .
C3 C4 1.390(3) .
O4 C25 1.27(3) .
C5 C4 1.425(4) .
C5 C6 1.427(4) .
C5 C10 1.434(4) .
C6 C7 1.369(4) .
C6 H6 0.9500 .
C7 C8 1.412(4) .
C7 H7 0.9500 .
C8 C9 1.363(4) .
C8 H8 0.9500 .
C9 C10 1.418(4) .
C9 H9 0.9500 .
C10 C11 1.414(4) .
C11 H11 0.9500 .
C12 C4 1.529(3) 2_556
C12 C4 1.530(3) .
C12 H12A 0.9900 .
C12 H12B 0.9900 .
C13 C14 1.377(4) .
C13 H13 0.9500 .
C14 C15 1.388(4) .
C14 H14 0.9500 .
C15 C22 1.389(4) .
C15 C16 1.491(4) .
C16 C21 1.385(4) .
C16 C17 1.397(4) .
C17 C18 1.388(5) .
C17 H17 0.9500 .
C18 C19 1.378(5) .
C18 H18 0.9500 .
C19 C20 1.369(4) .
C19 H19 0.9500 .
C20 C21 1.386(4) .
C20 H20 0.9500 .
C21 H21 0.9500 .
C22 C23 1.373(4) .
C22 H22 0.9500 .
C23 H23 0.9500 .
C24 H24A 0.9800 .
C24 H24B 0.9800 .
C24 H24C 0.9800 .
C25 H25 0.9500 .
C26 H26A 0.9863 .
C26 H26B 0.9863 .
C26 H26C 0.9863 .

loop_
_geom_hbond_atom_site_label_D
_geom_hbond_atom_site_label_H
_geom_hbond_atom_site_label_A
_geom_hbond_distance_DH
_geom_hbond_distance_HA
_geom_hbond_distance_DA
_geom_hbond_angle_DHA
N1 H1N O2 1.05(3) 1.58(3) 2.628(3) 175(3)
O3 H3O O2 0.95(4) 1.69(4) 2.554(3) 149(3)

loop_
_geom_torsion_atom_site_label_1
_geom_torsion_atom_site_label_2
_geom_torsion_atom_site_label_3
_geom_torsion_atom_site_label_4
_geom_torsion
_geom_torsion_site_symmetry_1
O1 C1 C2 C11 -11.7(4) .
O2 C1 C2 C11 167.3(2) .
O1 C1 C2 C3 169.1(2) .
O2 C1 C2 C3 -11.9(4) .
C11 C2 C3 O3 -176.8(2) .
C1 C2 C3 O3 2.4(4) .
C11 C2 C3 C4 2.5(4) .
C1 C2 C3 C4 -178.3(2) .
C4 C5 C6 C7 177.5(3) .
C10 C5 C6 C7 0.7(4) .
C5 C6 C7 C8 -0.3(5) .
C6 C7 C8 C9 -0.3(5) .
C7 C8 C9 C10 0.4(5) .
C8 C9 C10 C11 -178.7(3) .
C8 C9 C10 C5 -0.1(5) .
C4 C5 C10 C11 1.2(4) .
C6 C5 C10 C11 178.2(3) .
C4 C5 C10 C9 -177.5(3) .
C6 C5 C10 C9 -0.5(4) .
C3 C2 C11 C10 0.9(4) .
C1 C2 C11 C10 -178.3(2) .
C9 C10 C11 C2 176.0(3) .
C5 C10 C11 C2 -2.7(4) .
C23 N1 C13 C14 0.0(5) .
N1 C13 C14 C15 0.7(5) .
C13 C14 C15 C22 -0.9(5) .
C13 C14 C15 C16 -178.1(3) .
C14 C15 C16 C21 -174.4(3) .
C22 C15 C16 C21 8.6(4) .
C14 C15 C16 C17 10.1(5) .
C22 C15 C16 C17 -166.9(4) .
C21 C16 C17 C18 3.7(6) .
C15 C16 C17 C18 179.4(4) .
C16 C17 C18 C19 -0.7(7) .
C17 C18 C19 C20 -2.9(6) .
C18 C19 C20 C21 3.4(5) .
C17 C16 C21 C20 -3.2(5) .
C15 C16 C21 C20 -178.9(3) .
C19 C20 C21 C16 -0.2(5) .
C14 C15 C22 C23 0.5(5) .
C16 C15 C22 C23 177.6(3) .
C13 N1 C23 C22 -0.4(5) .
C15 C22 C23 N1 0.1(5) .
O3 C3 C4 C5 175.3(2) .
C2 C3 C4 C5 -4.0(4) .
O3 C3 C4 C12 1.0(4) .
C2 C3 C4 C12 -178.3(2) .
C6 C5 C4 C3 -174.7(3) .
C10 C5 C4 C3 2.1(4) .
C6 C5 C4 C12 -0.5(4) .
C10 C5 C4 C12 176.3(2) .
C4 C12 C4 C3 -117.1(2) 2_556
C4 C12 C4 C5 68.8(2) 2_556
C24 N2 C25 O4 176.7(14) .
C24 N2 C25 O4 -103(9) 2_655
C25 N2 C25 O4 -167(3) 2_655
C26 N2 C25 O4 13(3) .
O5 N2 C25 O4 98(3) 2_655
O5 N2 C25 O4 -66(3) .
